data_7058079
loop_
_publ_author_name
'Kumar, Manesh'
'Sheikh, Haq Nawaz'
'Fraconetti, Antonio'
'Zar\;eba, Jan K.'
'Sahoo, Subash Chandra'
'Frontera, Antonio'

_publ_section_title
;
 2,5-Furandicarboxylic acid as a linker for lanthanide coordination
 polymers: the role of heteroaromatic \p--\p stacking and hydrogen bonding
;
_journal_issue 5
_journal_name_full 'New Journal of Chemistry'
_journal_page_first 2179
_journal_paper_doi 10.1039/C8NJ05701J
_journal_volume 43
_journal_year 2019
_chemical_formula_moiety 'C18 H14 Nd2 O19, 1.5(H2 O), C3 H7 N O'
_chemical_formula_sum 'C21 H24 N Nd2 O21.5'
_chemical_formula_weight 922.89
_space_group_crystal_system monoclinic
_space_group_IT_number 14
_space_group_name_Hall '-P 2yn'
_space_group_name_H-M_alt 'P 1 21/n 1'
_symmetry_space_group_name_Hall '-P 2yn'
_symmetry_space_group_name_H-M 'P 1 21/n 1'
_atom_sites_solution_hydrogens mixed
_audit_creation_date 2018-12-13
_audit_creation_method
;
Olex2 1.2-ac3
(compiled 2017.02.24 svn.r3390 for Rigaku Oxford Diffraction, GUI svn.r5318)
;
_audit_update_record
;
2018-12-14 deposited with the CCDC.
2019-01-03 downloaded from the CCDC.
;
_cell_angle_alpha 90
_cell_angle_beta 94.213(2)
_cell_angle_gamma 90
_cell_formula_units_Z 4
_cell_length_a 10.3164(2)
_cell_length_b 21.2432(5)
_cell_length_c 15.6712(3)
_cell_measurement_reflns_used 32916
_cell_measurement_temperature 293(2)
_cell_measurement_theta_max 27.0320
_cell_measurement_theta_min 3.2310
_cell_volume 3425.12(12)
_computing_cell_refinement 'CrysAlisPro 1.171.39.46 (Rigaku OD, 2018)'
_computing_data_collection 'CrysAlisPro 1.171.39.46 (Rigaku OD, 2018)'
_computing_data_reduction 'CrysAlisPro 1.171.39.46 (Rigaku OD, 2018)'
_computing_molecular_graphics 'Olex2 (Dolomanov et al., 2009)'
_computing_publication_material 'Olex2 (Dolomanov et al., 2009)'
_computing_structure_refinement 'ShelXL (Sheldrick, 2015)'
_computing_structure_solution 'SIR2004 (Burla et al., 2007)'
_diffrn_ambient_temperature 293(2)
_diffrn_detector_type HyPix3000
_diffrn_measured_fraction_theta_full 0.997
_diffrn_measured_fraction_theta_max 0.946
_diffrn_measurement_details
;
List of Runs (angles in degrees, time in seconds):

  # Type    Start    End  Width  t~exp~   \w     \q     \k     \f   Frames
#--------------------------------------------------------------------------
  1  \w    -58.00 -10.00   0.50   10.00    --   -9.95 125.00 120.00   96
  2  \w    -58.00 -33.00   0.50   10.00    --   -9.95 125.00-120.00   50
  3  \w    -58.00  -8.00   0.50   10.00    --   -9.95 125.00 -60.00  100
  4  \w     10.00  59.00   0.50   10.00    --   10.22-125.00  90.00   98
  5  \w    -21.00  18.00   0.50   10.00    --   10.22 -38.00   0.00   78
  6  \w     -6.00  33.00   0.50   10.00    --   10.22 -99.00-120.00   78
  7  \w      9.00  68.00   0.50   10.00    --   10.22  38.00   0.00  118
  8  \w     10.00  59.00   0.50   10.00    --   10.22-125.00 -60.00   98
  9  \w    -53.00  20.00   0.50   10.00    --   10.22 -38.00 120.00  146
 10  \w    -41.00 -16.00   0.50   10.00    --   10.22 131.00 145.13   50
 11  \w    -31.00  -6.00   0.50   10.00    --   10.22 127.00 -59.77   50
 12  \w     -4.00  48.00   0.50   10.00    --   10.22  57.00 150.00  104
 13  \w    -37.00  -2.00   0.50   10.00    --   10.22 124.00 173.96   70
 14  \w    -60.00  74.00   0.50   10.00    --   10.22   0.00 -30.00  268
;
_diffrn_measurement_device 'four-circle diffractometer'
_diffrn_measurement_device_type 'SuperNova, Single source at offset/far, HyPix3000'
_diffrn_measurement_method '\w scans'
_diffrn_radiation_type MoK\a
_diffrn_radiation_wavelength 0.71073
_diffrn_reflns_av_R_equivalents 0.0452
_diffrn_reflns_av_unetI/netI 0.0295
_diffrn_reflns_Laue_measured_fraction_full 0.997
_diffrn_reflns_Laue_measured_fraction_max 0.946
_diffrn_reflns_limit_h_max 13
_diffrn_reflns_limit_h_min -13
_diffrn_reflns_limit_k_max 25
_diffrn_reflns_limit_k_min -26
_diffrn_reflns_limit_l_max 19
_diffrn_reflns_limit_l_min -20
_diffrn_reflns_number 43853
_diffrn_reflns_point_group_measured_fraction_full 0.997
_diffrn_reflns_point_group_measured_fraction_max 0.946
_diffrn_reflns_theta_full 25.242
_diffrn_reflns_theta_max 27.426
_diffrn_reflns_theta_min 3.158
_exptl_absorpt_coefficient_mu 3.080
_exptl_absorpt_correction_T_max 1.00000
_exptl_absorpt_correction_T_min 0.56147
_exptl_absorpt_correction_type multi-scan
_exptl_absorpt_process_details
;
CrysAlisPro 1.171.39.46 (Rigaku Oxford Diffraction, 2018)
Empirical absorption correction using spherical harmonics,
 implemented in SCALE3 ABSPACK scaling algorithm.
;
_exptl_crystal_colour colourless
_exptl_crystal_colour_primary colourless
_exptl_crystal_density_diffrn 1.790
_exptl_crystal_description block
_exptl_crystal_F_000 1796
_exptl_crystal_recrystallization_method hydrothermal
_exptl_crystal_size_max 0.23
_exptl_crystal_size_mid 0.18
_exptl_crystal_size_min 0.16
_refine_diff_density_max 2.178
_refine_diff_density_min -0.677
_refine_diff_density_rms 0.117
_refine_ls_extinction_method none
_refine_ls_goodness_of_fit_ref 1.142
_refine_ls_hydrogen_treatment constr
_refine_ls_matrix_type full
_refine_ls_number_parameters 424
_refine_ls_number_reflns 7401
_refine_ls_number_restraints 1
_refine_ls_restrained_S_all 1.142
_refine_ls_R_factor_all 0.0397
_refine_ls_R_factor_gt 0.0356
_refine_ls_shift/su_max 0.001
_refine_ls_shift/su_mean 0.000
_refine_ls_structure_factor_coef Fsqd
_refine_ls_weighting_details 'w=1/[\s^2^(Fo^2^)+(0.0201P)^2^+15.4649P] where P=(Fo^2^+2Fc^2^)/3'
_refine_ls_weighting_scheme calc
_refine_ls_wR_factor_gt 0.0830
_refine_ls_wR_factor_ref 0.0845
_reflns_Friedel_coverage 0.000
_reflns_number_gt 6683
_reflns_number_total 7401
_reflns_threshold_expression 'I > 2\s(I)'
_cod_data_source_file c8nj05701j2.cif
_cod_data_source_block sub-kas-f9
_cod_depositor_comments 'Adding full bibliography for 7058075--7058079.cif.'
_cod_original_formula_sum 'C21 H24 N Nd2 O21.50'
_cod_database_code 7058079
_shelx_shelxl_version_number 2018/3
_shelx_space_group_comment
;
The symmetry employed for this shelxl refinement is uniquely defined
by the following loop, which should always be used as a source of
symmetry information in preference to the above space-group names.
They are only intended as comments.
;
_olex2_refinement_description
;
1. Fixed Uiso
 At 1.2 times of:
  All C(H) groups
 At 1.5 times of:
  All C(H,H,H) groups, All O(H,H) groups
2. Restrained distances
 O22-H22A \\sim O22-H22B
 with sigma of 0.02
3. Others
 Fixed Sof: O22(0.5) H22A(0.5) H22B(0.5)
4.a Riding coordinates:
 O22(H22A,H22B)
4.b Free rotating group:
 O21(H21D,H21E)
4.c Rotating group:
 O19(H19A,H19B), O16(H16A,H16B), O18(H18A,H18B), O17(H17A,H17B)
4.d Aromatic/amide H refined with riding coordinates:
 C4(H4), C10(H10), C9(H9), C3(H3), C15(H15), C16(H16), C19(H19)
4.e Idealised Me refined as rotating group:
 C21(H21A,H21B,H21C), C20(H20A,H20B,H20C)
;
_olex2_submission_special_instructions 'No special instructions were received'
_oxdiff_exptl_absorpt_empirical_details
;
Empirical correction (ABSPACK) includes:
- Absorption correction using spherical harmonics
- Frame scaling
;

loop_
_space_group_symop_operation_xyz
'x, y, z'
'-x+1/2, y+1/2, -z+1/2'
'-x, -y, -z'
'x-1/2, -y-1/2, z-1/2'

loop_
_atom_site_label
_atom_site_type_symbol
_atom_site_fract_x
_atom_site_fract_y
_atom_site_fract_z
_atom_site_U_iso_or_equiv
_atom_site_adp_type
_atom_site_occupancy
_atom_site_site_symmetry_order
_atom_site_calc_flag
_atom_site_refinement_flags_posn
_atom_site_refinement_flags_occupancy
Nd1 Nd 0.47829(2) 0.46534(2) 0.62940(2) 0.02604(7) Uani 1 1 d . .
Nd2 Nd 0.95677(2) 0.49246(2) 0.87145(2) 0.02396(7) Uani 1 1 d . .
O6 O 0.3806(3) 0.53208(17) 0.5178(2) 0.0330(8) Uani 1 1 d . .
O11 O 0.9395(3) 0.43362(16) 1.0041(2) 0.0300(7) Uani 1 1 d . .
O5 O 0.2105(3) 0.44969(18) 1.0577(2) 0.0354(8) Uani 1 1 d . .
O12 O 0.9877(4) 0.38997(18) 1.1298(2) 0.0416(9) Uani 1 1 d . .
O14 O 0.8797(4) 0.11051(17) 1.0186(2) 0.0393(9) Uani 1 1 d . .
O4 O 0.1768(3) 0.46000(19) 0.9152(2) 0.0381(9) Uani 1 1 d . .
O8 O 0.1533(3) 0.54780(17) 0.5928(2) 0.0306(7) Uani 1 1 d . .
O7 O 0.3061(4) 0.58476(19) 0.4040(2) 0.0416(9) Uani 1 1 d . .
O15 O 0.9632(4) 0.15565(17) 1.1371(2) 0.0380(8) Uani 1 1 d . .
O10 O -0.1168(3) 0.53911(19) 0.7192(2) 0.0391(9) Uani 1 1 d . .
O2 O 0.7582(3) 0.43647(18) 0.8419(2) 0.0363(8) Uani 1 1 d . .
O13 O 0.9372(4) 0.27229(17) 1.0668(2) 0.0379(8) Uani 1 1 d . .
O9 O 0.0888(3) 0.51519(19) 0.7462(2) 0.0371(8) Uani 1 1 d . .
O19 O 0.9976(4) 0.3903(2) 0.8034(3) 0.0511(11) Uani 1 1 d . .
H19A H 1.079304 0.397838 0.796324 0.077 Uiso 1 1 d GR .
H19B H 0.977675 0.360249 0.762441 0.077 Uiso 1 1 d GR .
O3 O 0.4319(3) 0.43985(17) 0.89581(19) 0.0296(7) Uani 1 1 d . .
O16 O 0.6420(4) 0.55204(19) 0.6347(2) 0.0407(9) Uani 1 1 d . .
H16A H 0.717105 0.538814 0.656889 0.061 Uiso 1 1 d GR .
H16B H 0.616645 0.583074 0.665798 0.061 Uiso 1 1 d GR .
O18 O 0.2724(4) 0.4345(2) 0.6862(3) 0.0532(11) Uani 1 1 d . .
H18A H 0.241326 0.400765 0.659983 0.080 Uiso 1 1 d GR .
H18B H 0.215339 0.464583 0.678347 0.080 Uiso 1 1 d GR .
C13 C 0.9501(4) 0.3859(2) 1.0530(3) 0.0289(10) Uani 1 1 d . .
O1 O 0.5750(4) 0.4442(3) 0.7626(2) 0.0571(13) Uani 1 1 d . .
C7 C 0.2906(5) 0.5622(2) 0.4761(3) 0.0298(10) Uani 1 1 d . .
C6 C 0.2460(5) 0.4488(2) 0.9826(3) 0.0313(11) Uani 1 1 d . .
C1 C 0.6379(4) 0.4376(2) 0.8311(3) 0.0252(9) Uani 1 1 d . .
C18 C 0.9123(5) 0.1589(2) 1.0621(3) 0.0338(11) Uani 1 1 d . .
C12 C -0.0030(5) 0.5361(2) 0.6969(3) 0.0303(10) Uani 1 1 d . .
O21 O 0.1710(6) 0.6764(3) 0.3035(4) 0.0817(17) Uani 1 1 d . .
H21D H 0.227583 0.703896 0.293170 0.123 Uiso 1 1 d G .
H21E H 0.208789 0.642646 0.320572 0.123 Uiso 1 1 d G .
C11 C 0.0252(4) 0.5568(2) 0.6104(3) 0.0252(9) Uani 1 1 d . .
O17 O 0.3990(5) 0.5549(3) 0.7135(3) 0.0795(17) Uani 1 1 d . .
H17A H 0.473204 0.563380 0.742015 0.119 Uiso 1 1 d GR .
H17B H 0.345616 0.551902 0.761443 0.119 Uiso 1 1 d GR .
C8 C 0.1633(5) 0.5688(2) 0.5110(3) 0.0279(10) Uani 1 1 d . .
C14 C 0.9115(5) 0.3239(2) 1.0152(3) 0.0337(11) Uani 1 1 d . .
O20 O 0.2333(5) 0.3315(3) 0.7880(4) 0.0816(17) Uani 1 1 d . .
C2 C 0.5619(4) 0.4289(3) 0.9071(3) 0.0323(11) Uani 1 1 d . .
C4 C 0.4826(5) 0.4194(3) 1.0346(3) 0.0429(14) Uani 1 1 d . .
H4 H 0.475949 0.412722 1.092805 0.051 Uiso 1 1 calc R .
C17 C 0.8917(5) 0.2205(2) 1.0214(3) 0.0371(12) Uani 1 1 d . .
C10 C -0.0410(5) 0.5818(3) 0.5419(3) 0.0373(12) Uani 1 1 d . .
H10 H -0.128840 0.592100 0.537260 0.045 Uiso 1 1 calc R .
C9 C 0.0471(5) 0.5897(3) 0.4781(3) 0.0391(13) Uani 1 1 d . .
H9 H 0.028469 0.606298 0.423642 0.047 Uiso 1 1 calc R .
C3 C 0.5962(5) 0.4166(3) 0.9896(3) 0.0416(13) Uani 1 1 d . .
H3 H 0.679692 0.407763 1.013026 0.050 Uiso 1 1 calc R .
C5 C 0.3850(5) 0.4340(3) 0.9749(3) 0.0323(11) Uani 1 1 d . .
C15 C 0.8504(6) 0.3051(3) 0.9408(4) 0.0463(14) Uani 1 1 d . .
H15 H 0.821440 0.330745 0.895221 0.056 Uiso 1 1 calc R .
C16 C 0.8386(6) 0.2391(3) 0.9450(4) 0.0485(15) Uani 1 1 d . .
H16 H 0.800758 0.213171 0.902410 0.058 Uiso 1 1 calc R .
N1 N 0.3415(9) 0.2781(4) 0.8985(6) 0.104(3) Uani 1 1 d . .
C19 C 0.3335(9) 0.3111(4) 0.8254(6) 0.076(2) Uani 1 1 d . .
H19 H 0.410981 0.319311 0.800762 0.091 Uiso 1 1 calc R .
O22 O 0.3801(10) 0.7571(7) 0.2666(6) 0.090(4) Uani 0.5 1 d D P
H22A H 0.457537 0.753844 0.252009 0.135 Uiso 0.5 1 d DR P
H22B H 0.378657 0.781704 0.309349 0.135 Uiso 0.5 1 d DR P
C21 C 0.2268(16) 0.2664(8) 0.9428(11) 0.208(9) Uani 1 1 d . .
H21A H 0.160066 0.295735 0.923653 0.311 Uiso 1 1 calc GR .
H21B H 0.246719 0.271454 1.003258 0.311 Uiso 1 1 calc GR .
H21C H 0.196890 0.224255 0.931254 0.311 Uiso 1 1 calc GR .
C20 C 0.4651(13) 0.2549(6) 0.9342(10) 0.153(6) Uani 1 1 d . .
H20A H 0.467188 0.209886 0.929378 0.229 Uiso 1 1 calc GR .
H20B H 0.477046 0.266684 0.993394 0.229 Uiso 1 1 calc GR .
H20C H 0.533531 0.272782 0.903586 0.229 Uiso 1 1 calc GR .

loop_
_atom_site_aniso_label
_atom_site_aniso_U_11
_atom_site_aniso_U_22
_atom_site_aniso_U_33
_atom_site_aniso_U_23
_atom_site_aniso_U_13
_atom_site_aniso_U_12
Nd1 0.02323(13) 0.03532(15) 0.01964(12) 0.00180(10) 0.00212(9) 0.00311(10)
Nd2 0.01768(12) 0.03425(15) 0.02038(12) 0.00182(10) 0.00426(9) 0.00060(10)
O6 0.0271(17) 0.038(2) 0.0329(18) 0.0051(15) -0.0002(14) 0.0089(15)
O11 0.0264(17) 0.0326(19) 0.0313(17) 0.0060(14) 0.0033(14) -0.0004(14)
O5 0.0262(17) 0.051(2) 0.0303(18) 0.0017(16) 0.0099(14) 0.0059(16)
O12 0.060(2) 0.038(2) 0.0268(18) 0.0052(15) 0.0032(17) -0.0101(18)
O14 0.051(2) 0.031(2) 0.0350(19) -0.0060(16) -0.0018(17) 0.0012(17)
O4 0.0232(17) 0.061(3) 0.0306(18) 0.0023(17) 0.0035(14) 0.0078(16)
O8 0.0248(16) 0.043(2) 0.0248(16) 0.0047(14) 0.0042(13) 0.0028(14)
O7 0.039(2) 0.053(2) 0.0349(19) 0.0172(17) 0.0184(16) 0.0166(18)
O15 0.049(2) 0.037(2) 0.0284(18) -0.0011(15) 0.0016(16) -0.0053(17)
O10 0.0276(18) 0.063(3) 0.0274(18) 0.0058(17) 0.0082(14) -0.0003(17)
O2 0.0207(17) 0.051(2) 0.0380(19) -0.0024(17) 0.0065(14) -0.0016(15)
O13 0.051(2) 0.032(2) 0.0307(19) 0.0011(15) 0.0015(16) -0.0006(17)
O9 0.0305(18) 0.056(2) 0.0254(17) 0.0098(16) 0.0065(14) 0.0111(17)
O19 0.032(2) 0.053(3) 0.070(3) -0.021(2) 0.0120(19) 0.0011(18)
O3 0.0185(15) 0.049(2) 0.0210(15) 0.0017(14) 0.0022(12) 0.0062(14)
O16 0.039(2) 0.049(2) 0.0329(19) -0.0005(17) -0.0028(16) -0.0043(17)
O18 0.040(2) 0.053(3) 0.070(3) 0.012(2) 0.024(2) 0.0109(19)
C13 0.025(2) 0.034(3) 0.028(2) 0.004(2) 0.0064(19) 0.000(2)
O1 0.032(2) 0.116(4) 0.0225(18) 0.007(2) -0.0034(16) 0.013(2)
C7 0.031(2) 0.029(3) 0.031(2) 0.001(2) 0.009(2) 0.006(2)
C6 0.023(2) 0.036(3) 0.036(3) 0.001(2) 0.008(2) 0.004(2)
C1 0.023(2) 0.031(3) 0.022(2) 0.0005(18) 0.0031(17) 0.0022(18)
C18 0.037(3) 0.033(3) 0.032(3) -0.003(2) 0.006(2) 0.001(2)
C12 0.031(3) 0.037(3) 0.024(2) -0.004(2) 0.0071(19) -0.002(2)
O21 0.092(4) 0.063(3) 0.084(4) 0.004(3) -0.033(3) 0.015(3)
C11 0.025(2) 0.037(3) 0.0142(19) 0.0039(18) 0.0034(17) -0.0023(19)
O17 0.053(3) 0.101(4) 0.083(4) -0.048(3) -0.005(3) 0.014(3)
C8 0.031(2) 0.030(3) 0.023(2) 0.0038(19) 0.0054(19) 0.002(2)
C14 0.033(3) 0.032(3) 0.037(3) 0.002(2) 0.004(2) 0.002(2)
O20 0.059(3) 0.071(4) 0.119(5) 0.027(3) 0.034(3) 0.019(3)
C2 0.019(2) 0.048(3) 0.031(2) 0.002(2) 0.0034(19) 0.002(2)
C4 0.029(3) 0.071(4) 0.030(3) 0.011(3) 0.008(2) 0.013(3)
C17 0.044(3) 0.032(3) 0.036(3) -0.002(2) 0.005(2) 0.002(2)
C10 0.026(2) 0.058(4) 0.029(3) 0.007(2) 0.004(2) 0.010(2)
C9 0.032(3) 0.052(3) 0.033(3) 0.015(2) 0.004(2) 0.012(2)
C3 0.027(3) 0.065(4) 0.032(3) 0.005(3) 0.004(2) 0.010(3)
C5 0.026(2) 0.041(3) 0.031(2) 0.003(2) 0.009(2) 0.005(2)
C15 0.052(4) 0.046(3) 0.040(3) 0.006(3) -0.001(3) 0.000(3)
C16 0.060(4) 0.041(3) 0.043(3) 0.001(3) -0.005(3) -0.003(3)
N1 0.109(6) 0.078(5) 0.126(7) 0.030(5) 0.018(5) 0.005(5)
C19 0.071(5) 0.060(5) 0.099(6) 0.003(5) 0.019(5) 0.007(4)
O22 0.065(6) 0.156(12) 0.048(6) 0.035(7) -0.004(5) 0.000(7)
C21 0.189(16) 0.224(19) 0.226(18) 0.109(15) 0.124(14) 0.008(13)
C20 0.150(12) 0.102(9) 0.201(15) 0.040(10) -0.032(11) 0.034(8)

loop_
_atom_type_symbol
_atom_type_description
_atom_type_scat_dispersion_real
_atom_type_scat_dispersion_imag
_atom_type_scat_source
C C 0.0033 0.0016 'International Tables Vol C Tables 4.2.6.8 and 6.1.1.4'
H H 0.0000 0.0000 'International Tables Vol C Tables 4.2.6.8 and 6.1.1.4'
N N 0.0061 0.0033 'International Tables Vol C Tables 4.2.6.8 and 6.1.1.4'
Nd Nd -0.1943 3.0179 'International Tables Vol C Tables 4.2.6.8 and 6.1.1.4'
O O 0.0106 0.0060 'International Tables Vol C Tables 4.2.6.8 and 6.1.1.4'

loop_
_geom_angle_atom_site_label_1
_geom_angle_atom_site_label_2
_geom_angle_atom_site_label_3
_geom_angle
_geom_angle_site_symmetry_1
_geom_angle_site_symmetry_3
O6 Nd1 O6 66.98(12) . 3_666
O6 Nd1 O14 75.59(12) . 4_565
O6 Nd1 O7 114.83(11) . 3_666
O6 Nd1 O15 126.59(12) . 4_565
O6 Nd1 O16 80.57(12) . .
O6 Nd1 O18 95.33(13) . .
O6 Nd1 C7 91.24(12) . 3_666
O6 Nd1 C7 24.52(11) 3_666 3_666
O6 Nd1 C18 101.33(13) . 4_565
O6 Nd1 C18 80.90(12) 3_666 4_565
O6 Nd1 O17 78.36(16) . .
O14 Nd1 O6 69.87(11) 4_565 3_666
O14 Nd1 O7 84.61(13) 4_565 3_666
O14 Nd1 O15 51.24(11) 4_565 4_565
O14 Nd1 C7 78.28(13) 4_565 3_666
O14 Nd1 C18 25.76(12) 4_565 4_565
O7 Nd1 O6 47.94(10) 3_666 3_666
O7 Nd1 O15 69.57(12) 3_666 4_565
O7 Nd1 C7 23.59(12) 3_666 3_666
O7 Nd1 C18 74.42(14) 3_666 4_565
O15 Nd1 O6 95.42(11) 4_565 3_666
O15 Nd1 C7 83.49(12) 4_565 3_666
O15 Nd1 C18 25.55(12) 4_565 4_565
O16 Nd1 O6 67.90(11) . 3_666
O16 Nd1 O14 136.91(12) . 4_565
O16 Nd1 O7 73.56(13) . 3_666
O16 Nd1 O15 141.00(13) . 4_565
O16 Nd1 C7 66.82(13) . 3_666
O16 Nd1 C18 145.34(14) . 4_565
O18 Nd1 O6 144.67(13) . 3_666
O18 Nd1 O14 76.30(14) . 4_565
O18 Nd1 O7 138.91(13) . 3_666
O18 Nd1 O15 70.09(13) . 4_565
O18 Nd1 O16 141.95(14) . .
O18 Nd1 C7 151.19(15) . 3_666
O18 Nd1 C18 72.69(15) . 4_565
O18 Nd1 O17 71.64(18) . .
O1 Nd1 O6 154.98(16) . .
O1 Nd1 O6 122.23(12) . 3_666
O1 Nd1 O14 128.84(16) . 4_565
O1 Nd1 O7 77.16(13) . 3_666
O1 Nd1 O15 77.60(16) . 4_565
O1 Nd1 O16 82.34(15) . .
O1 Nd1 O18 87.00(15) . .
O1 Nd1 C7 98.66(13) . 3_666
O1 Nd1 C18 103.13(17) . 4_565
O1 Nd1 O17 78.78(18) . .
C18 Nd1 C7 78.52(14) 4_565 3_666
O17 Nd1 O6 128.97(17) . 3_666
O17 Nd1 O14 136.10(14) . 4_565
O17 Nd1 O7 138.82(15) . 3_666
O17 Nd1 O15 135.60(17) . 4_565
O17 Nd1 O16 70.48(17) . .
O17 Nd1 C7 137.15(17) . 3_666
O17 Nd1 C18 144.12(17) . 4_565
O11 Nd2 Nd2 35.26(7) 3_767 3_767
O11 Nd2 Nd2 39.04(8) . 3_767
O11 Nd2 O11 74.29(12) . 3_767
O11 Nd2 O5 76.91(11) . 3_667
O11 Nd2 O12 122.35(11) . 3_767
O11 Nd2 O10 157.81(11) . 1_655
O11 Nd2 O9 147.04(11) . 1_655
O11 Nd2 O19 86.77(13) . .
O11 Nd2 C13 25.32(11) 3_767 3_767
O11 Nd2 C13 98.49(12) . 3_767
O11 Nd2 C12 114.70(12) 3_767 1_655
O11 Nd2 C12 167.11(13) . 1_655
O5 Nd2 Nd2 67.84(8) 3_667 3_767
O5 Nd2 O11 68.35(11) 3_667 3_767
O5 Nd2 O12 71.31(13) 3_667 3_767
O5 Nd2 O10 93.20(11) 3_667 1_655
O5 Nd2 O9 134.16(12) 3_667 1_655
O5 Nd2 O19 141.76(13) 3_667 .
O5 Nd2 C13 66.49(13) 3_667 3_767
O5 Nd2 C12 114.52(13) 3_667 1_655
O12 Nd2 Nd2 84.14(8) 3_767 3_767
O12 Nd2 O11 49.72(10) 3_767 3_767
O12 Nd2 O10 71.18(12) 3_767 1_655
O12 Nd2 C13 24.46(11) 3_767 3_767
O12 Nd2 C12 68.91(12) 3_767 1_655
O4 Nd2 Nd2 67.04(8) 1_655 3_767
O4 Nd2 O11 74.85(11) 1_655 .
O4 Nd2 O11 69.10(11) 1_655 3_767
O4 Nd2 O5 133.70(12) 1_655 3_667
O4 Nd2 O12 94.26(13) 1_655 3_767
O4 Nd2 O10 124.28(11) 1_655 1_655
O4 Nd2 O9 74.09(11) 1_655 1_655
O4 Nd2 O19 71.70(13) 1_655 .
O4 Nd2 C13 82.31(13) 1_655 3_767
O4 Nd2 C12 99.18(13) 1_655 1_655
O10 Nd2 Nd2 152.96(9) 1_655 3_767
O10 Nd2 O11 120.85(11) 1_655 3_767
O10 Nd2 C13 95.53(13) 1_655 3_767
O10 Nd2 C12 25.12(12) 1_655 1_655
O2 Nd2 Nd2 110.72(8) . 3_767
O2 Nd2 O11 136.77(11) . 3_767
O2 Nd2 O11 78.17(12) . .
O2 Nd2 O5 73.42(12) . 3_667
O2 Nd2 O12 132.36(13) . 3_767
O2 Nd2 O4 133.37(13) . 1_655
O2 Nd2 O10 79.97(12) . 1_655
O2 Nd2 O9 116.79(12) . 1_655
O2 Nd2 O19 69.46(13) . .
O2 Nd2 C13 139.36(13) . 3_767
O2 Nd2 C12 98.85(13) . 1_655
O9 Nd2 Nd2 131.63(8) 1_655 3_767
O9 Nd2 O11 104.27(11) 1_655 3_767
O9 Nd2 O12 70.93(12) 1_655 3_767
O9 Nd2 O10 50.21(10) 1_655 1_655
O9 Nd2 C13 88.06(13) 1_655 3_767
O9 Nd2 C12 25.09(12) 1_655 1_655
O19 Nd2 Nd2 117.70(11) . 3_767
O19 Nd2 O11 139.65(12) . 3_767
O19 Nd2 O12 143.93(13) . 3_767
O19 Nd2 O10 89.20(14) . 1_655
O19 Nd2 O9 73.26(14) . 1_655
O19 Nd2 C13 151.18(13) . 3_767
O19 Nd2 C12 80.48(14) . 1_655
C13 Nd2 Nd2 59.81(9) 3_767 3_767
C12 Nd2 Nd2 149.08(10) 1_655 3_767
C12 Nd2 C13 91.89(13) 1_655 3_767
Nd1 O6 Nd1 113.02(12) . 3_666
C7 O6 Nd1 88.3(3) . 3_666
C7 O6 Nd1 157.0(3) . .
Nd2 O11 Nd2 105.71(12) . 3_767
C13 O11 Nd2 155.9(3) . .
C13 O11 Nd2 90.9(3) . 3_767
C6 O5 Nd2 134.0(3) . 3_667
C13 O12 Nd2 96.6(3) . 3_767
C18 O14 Nd1 94.0(3) . 4_666
C6 O4 Nd2 139.1(3) . 1_455
C8 O8 C11 106.3(3) . .
C7 O7 Nd1 101.3(3) . 3_666
C18 O15 Nd1 92.0(3) . 4_666
C12 O10 Nd2 91.2(3) . 1_455
C1 O2 Nd2 148.6(3) . .
C17 O13 C14 106.9(4) . .
C12 O9 Nd2 96.9(3) . 1_455
Nd2 O19 H19A 95.2 . .
Nd2 O19 H19B 151.3 . .
H19A O19 H19B 102.0 . .
C2 O3 C5 106.1(4) . .
Nd1 O16 H16A 110.8 . .
Nd1 O16 H16B 110.3 . .
H16A O16 H16B 108.3 . .
Nd1 O18 H18A 110.3 . .
Nd1 O18 H18B 110.3 . .
H18A O18 H18B 108.4 . .
O11 C13 Nd2 63.7(3) . 3_767
O11 C13 C14 117.2(4) . .
O12 C13 Nd2 58.9(3) . 3_767
O12 C13 O11 122.4(5) . .
O12 C13 C14 120.4(4) . .
C14 C13 Nd2 176.7(3) . 3_767
C1 O1 Nd1 172.4(4) . .
O6 C7 Nd1 67.2(2) . 3_666
O6 C7 C8 119.8(4) . .
O7 C7 Nd1 55.1(2) . 3_666
O7 C7 O6 121.6(4) . .
O7 C7 C8 118.6(4) . .
C8 C7 Nd1 167.4(3) . 3_666
O5 C6 C5 115.4(4) . .
O4 C6 O5 126.8(4) . .
O4 C6 C5 117.8(4) . .
O2 C1 C2 118.1(4) . .
O1 C1 O2 125.7(4) . .
O1 C1 C2 116.2(4) . .
O14 C18 Nd1 60.2(3) . 4_666
O14 C18 C17 117.9(5) . .
O15 C18 Nd1 62.5(3) . 4_666
O15 C18 O14 122.4(5) . .
O15 C18 C17 119.7(5) . .
C17 C18 Nd1 173.1(4) . 4_666
O10 C12 Nd2 63.7(3) . 1_455
O10 C12 O9 121.7(4) . .
O10 C12 C11 119.6(4) . .
O9 C12 Nd2 58.0(2) . 1_455
O9 C12 C11 118.7(4) . .
C11 C12 Nd2 176.6(3) . 1_455
H21D O21 H21E 109.5 . .
O8 C11 C12 113.4(4) . .
C10 C11 O8 109.4(4) . .
C10 C11 C12 137.1(5) . .
Nd1 O17 H17A 96.8 . .
Nd1 O17 H17B 126.2 . .
H17A O17 H17B 98.2 . .
O8 C8 C7 116.8(4) . .
C9 C8 O8 109.9(4) . .
C9 C8 C7 133.3(4) . .
O13 C14 C13 115.9(4) . .
C15 C14 O13 109.3(5) . .
C15 C14 C13 134.8(5) . .
O3 C2 C1 116.6(4) . .
C3 C2 O3 110.3(4) . .
C3 C2 C1 132.9(4) . .
C3 C4 H4 127.3 . .
C5 C4 H4 127.3 . .
C5 C4 C3 105.4(5) . .
O13 C17 C18 117.2(4) . .
C16 C17 O13 109.1(5) . .
C16 C17 C18 133.6(5) . .
C11 C10 H10 126.3 . .
C11 C10 C9 107.4(4) . .
C9 C10 H10 126.3 . .
C8 C9 C10 106.9(4) . .
C8 C9 H9 126.5 . .
C10 C9 H9 126.5 . .
C2 C3 C4 107.7(5) . .
C2 C3 H3 126.2 . .
C4 C3 H3 126.2 . .
O3 C5 C6 117.6(4) . .
C4 C5 O3 110.6(4) . .
C4 C5 C6 131.6(5) . .
C14 C15 H15 126.5 . .
C14 C15 C16 106.9(5) . .
C16 C15 H15 126.5 . .
C17 C16 C15 107.8(5) . .
C17 C16 H16 126.1 . .
C15 C16 H16 126.1 . .
C19 N1 C21 120.2(10) . .
C19 N1 C20 120.5(10) . .
C21 N1 C20 119.3(11) . .
O20 C19 N1 126.1(9) . .
O20 C19 H19 116.9 . .
N1 C19 H19 116.9 . .
H22A O22 H22B 109.5 . .
N1 C21 H21A 109.5 . .
N1 C21 H21B 109.5 . .
N1 C21 H21C 109.5 . .
H21A C21 H21B 109.5 . .
H21A C21 H21C 109.5 . .
H21B C21 H21C 109.5 . .
N1 C20 H20A 109.5 . .
N1 C20 H20B 109.5 . .
N1 C20 H20C 109.5 . .
H20A C20 H20B 109.5 . .
H20A C20 H20C 109.5 . .
H20B C20 H20C 109.5 . .

loop_
_geom_bond_atom_site_label_1
_geom_bond_atom_site_label_2
_geom_bond_distance
_geom_bond_site_symmetry_2
Nd1 O6 2.413(3) .
Nd1 O6 2.818(3) 3_666
Nd1 O14 2.528(4) 4_565
Nd1 O7 2.555(3) 3_666
Nd1 O15 2.578(4) 4_565
Nd1 O16 2.496(4) .
Nd1 O18 2.452(4) .
Nd1 O1 2.291(3) .
Nd1 C7 3.056(5) 3_666
Nd1 C18 2.905(5) 4_565
Nd1 O17 2.487(5) .
Nd2 Nd2 4.0746(5) 3_767
Nd2 O11 2.666(3) 3_767
Nd2 O11 2.443(3) .
Nd2 O5 2.449(3) 3_667
Nd2 O12 2.563(4) 3_767
Nd2 O4 2.423(3) 1_655
Nd2 O10 2.643(3) 1_655
Nd2 O2 2.385(3) .
Nd2 O9 2.517(3) 1_655
Nd2 O19 2.468(4) .
Nd2 C13 2.972(5) 3_767
Nd2 C12 2.947(5) 1_655
O6 C7 1.269(6) .
O11 C13 1.271(6) .
O5 C6 1.258(6) .
O12 C13 1.239(6) .
O14 C18 1.266(6) .
O4 C6 1.253(6) .
O8 C11 1.383(5) .
O8 C8 1.368(5) .
O7 C7 1.247(6) .
O15 C18 1.254(6) .
O10 C12 1.251(6) .
O2 C1 1.240(5) .
O13 C14 1.377(6) .
O13 C17 1.374(6) .
O9 C12 1.259(6) .
O19 H19A 0.8723 .
O19 H19B 0.9180 .
O3 C2 1.361(5) .
O3 C5 1.369(6) .
O16 H16A 0.8726 .
O16 H16B 0.8716 .
O18 H18A 0.8743 .
O18 H18B 0.8715 .
C13 C14 1.487(7) .
O1 C1 1.221(5) .
C7 C8 1.466(7) .
C6 C5 1.482(6) .
C1 C2 1.484(6) .
C18 C17 1.463(7) .
C12 C11 1.473(6) .
O21 H21D 0.8496 .
O21 H21E 0.8505 .
C11 C10 1.339(6) .
O17 H17A 0.8762 .
O17 H17B 0.9660 .
C8 C9 1.346(7) .
C14 C15 1.344(8) .
O20 C19 1.230(9) .
C2 C3 1.341(7) .
C4 H4 0.9300 .
C4 C3 1.413(7) .
C4 C5 1.359(7) .
C17 C16 1.339(8) .
C10 H10 0.9300 .
C10 C9 1.410(7) .
C9 H9 0.9300 .
C3 H3 0.9300 .
C15 H15 0.9300 .
C15 C16 1.408(8) .
C16 H16 0.9300 .
N1 C19 1.340(11) .
N1 C21 1.437(14) .
N1 C20 1.441(13) .
C19 H19 0.9300 .
O22 H22A 0.8505 .
O22 H22B 0.8499 .
C21 H21A 0.9600 .
C21 H21B 0.9600 .
C21 H21C 0.9600 .
C20 H20A 0.9600 .
C20 H20B 0.9600 .
C20 H20C 0.9600 .

loop_
_geom_hbond_atom_site_label_D
_geom_hbond_atom_site_label_H
_geom_hbond_atom_site_label_A
_geom_hbond_distance_DH
_geom_hbond_distance_HA
_geom_hbond_distance_DA
_geom_hbond_angle_DHA
_geom_hbond_site_symmetry_A
_geom_hbond_publ_flag
O19 H19A O20 0.87 2.13 2.760(6) 128.1 1_655 yes
O19 H19B O21 0.92 1.95 2.723(7) 141.0 3_666 yes
O16 H16A O10 0.87 1.91 2.746(5) 160.2 1_655 yes
O18 H18B O9 0.87 2.05 2.770(5) 139.6 . yes
O21 H21D O22 0.85 2.01 2.847(13) 170.9 . yes
O21 H21E O7 0.85 2.01 2.810(6) 156.5 . yes

loop_
_smtbx_masks_void_nr
_smtbx_masks_void_average_x
_smtbx_masks_void_average_y
_smtbx_masks_void_average_z
_smtbx_masks_void_volume
_smtbx_masks_void_count_electrons
_smtbx_masks_void_content
1 0.078 0.198 0.701 130.1 29.5 '1 DMF'
2 -0.422 0.302 0.201 130.1 30.2 '1 DMF'
3 -0.078 0.802 0.299 130.1 27.3 '1 DMF'
4 0.422 0.698 0.799 130.1 26.7 '1 DMF'
